data_7059915
loop_
_publ_author_name
'Grguri\'c, Toni'
'Cetina, Mario'
'Petroselli, Manuel'
'Bacchiocchi, Corrado'
'Dzoli\'c, Zoran'
'Cametti, Massimo'

_publ_section_title
;
 Anion binding with biphenyl-bis-urea derivatives: solution and
 solid-state studies
;
_journal_issue 38
_journal_name_full 'New Journal of Chemistry'
_journal_page_first 16294
_journal_page_last 16301
_journal_paper_doi 10.1039/D0NJ03670F
_journal_volume 44
_journal_year 2020
_chemical_formula_moiety 'C26 H20 N6 O6, 2(C2 H3 O2), 2(C16 H36 N)'
_chemical_formula_sum 'C62 H98 N8 O10'
_chemical_formula_weight 1115.48
_space_group_IT_number 15
_space_group_name_Hall '-C 2yc'
_space_group_name_H-M_alt 'C 1 2/c 1'
_symmetry_cell_setting monoclinic
_symmetry_Int_Tables_number 15
_symmetry_space_group_name_Hall '-C 2yc'
_symmetry_space_group_name_H-M 'C 1 2/c 1'
_atom_sites_solution_hydrogens geom
_atom_sites_solution_primary dual
_atom_sites_solution_secondary difmap
_audit_creation_date 2020-04-20T09:19:56-00:00
_audit_creation_method 'WinGX routine CIF_UPDATE'
_audit_update_record
;
2020-07-09 deposited with the CCDC.	2020-08-18 downloaded from the CCDC.
;
_cell_angle_alpha 90
_cell_angle_beta 90.258(2)
_cell_angle_gamma 90
_cell_formula_units_Z 4
_cell_length_a 12.1290(3)
_cell_length_b 14.2416(3)
_cell_length_c 38.0026(10)
_cell_measurement_reflns_used 4374
_cell_measurement_temperature 295(1)
_cell_measurement_theta_max 72.7370
_cell_measurement_theta_min 3.2070
_cell_volume 6564.4(3)
_computing_cell_refinement 'CrysAlisPro 1.171.39.46 (Rigaku OD, 2018)'
_computing_data_collection 'CrysAlisPro 1.171.39.46 (Rigaku OD, 2018)'
_computing_data_reduction 'CrysAlisPro 1.171.39.46 (Rigaku OD, 2018)'
_computing_molecular_graphics 'Mercury (Macrae et al., 2006)'
_computing_publication_material 'OLEX2 (Dolomanov et al., 2009) & WinGX (Farrugia, 2012)'
_computing_structure_refinement 'ShelXL 2018/3 (Sheldrick, 2015)'
_computing_structure_solution 'ShelXT (Sheldrick, 2015)'
_diffrn_ambient_temperature 295(1)
_diffrn_detector_area_resol_mean 10.4323
_diffrn_measured_fraction_theta_full 0.996
_diffrn_measured_fraction_theta_max 0.995
_diffrn_measurement_device_type 'Xcalibur, Ruby, Nova'
_diffrn_measurement_method '\w scans'
_diffrn_radiation_monochromator mirror
_diffrn_radiation_probe x-ray
_diffrn_radiation_type CuK\a
_diffrn_radiation_wavelength 1.54184
_diffrn_reflns_av_R_equivalents 0.0184
_diffrn_reflns_av_unetI/netI 0.0216
_diffrn_reflns_Laue_measured_fraction_full 0.996
_diffrn_reflns_Laue_measured_fraction_max 0.995
_diffrn_reflns_limit_h_max 14
_diffrn_reflns_limit_h_min -13
_diffrn_reflns_limit_k_max 17
_diffrn_reflns_limit_k_min -15
_diffrn_reflns_limit_l_max 44
_diffrn_reflns_limit_l_min -45
_diffrn_reflns_number 15369
_diffrn_reflns_point_group_measured_fraction_full 0.996
_diffrn_reflns_point_group_measured_fraction_max 0.995
_diffrn_reflns_theta_full 67.684
_diffrn_reflns_theta_max 67.992
_diffrn_reflns_theta_min 4.789
_diffrn_source 'micro-focus sealed X-ray tube'
_exptl_absorpt_coefficient_mu 0.613
_exptl_absorpt_correction_T_max 1.00000
_exptl_absorpt_correction_T_min 0.07208
_exptl_absorpt_correction_type multi-scan
_exptl_absorpt_process_details
;
        CrysAlisPro 1.171.39.46 (Rigaku Oxford Diffraction, 2018)
        Empirical absorption correction using spherical harmonics,
 implemented in SCALE3 ABSPACK scaling algorithm.
;
_exptl_crystal_colour yellow
_exptl_crystal_density_diffrn 1.129
_exptl_crystal_description irregular
_exptl_crystal_F_000 2424
_exptl_crystal_recrystallization_method 'Re-crystallisation from solvent: dimethyl sulfoxide'
_exptl_crystal_size_max 0.488
_exptl_crystal_size_mid 0.324
_exptl_crystal_size_min 0.105
_refine_diff_density_max 0.492
_refine_diff_density_min -0.235
_refine_diff_density_rms 0.040
_refine_ls_extinction_method none
_refine_ls_goodness_of_fit_ref 1.309
_refine_ls_hydrogen_treatment constr
_refine_ls_matrix_type full
_refine_ls_number_parameters 366
_refine_ls_number_reflns 5956
_refine_ls_number_restraints 3
_refine_ls_restrained_S_all 1.312
_refine_ls_R_factor_all 0.1057
_refine_ls_R_factor_gt 0.0893
_refine_ls_shift/su_max 0.001
_refine_ls_shift/su_mean 0
_refine_ls_structure_factor_coef Fsqd
_refine_ls_weighting_details 'w=1/[\s^2^(Fo^2^)+(0.2000P)^2^] where P=(Fo^2^+2Fc^2^)/3'
_refine_ls_weighting_scheme calc
_refine_ls_wR_factor_gt 0.3183
_refine_ls_wR_factor_ref 0.3548
_reflns_Friedel_coverage 0
_reflns_number_gt 3994
_reflns_number_total 5956
_reflns_threshold_expression 'I > 2\s(I)'
_cod_data_source_file d0nj03670f2.cif
_cod_data_source_block 2-((TBA)AcO)2
_cod_depositor_comments 'Adding full bibliography for 7059910--7059921.cif.'
_cod_database_code 7059915
_shelx_shelxl_version_number 2018/3
_smtbx_masks_void_probe_radius 1.2
_smtbx_masks_void_truncation_radius 1.2

loop_
_symmetry_equiv_pos_as_xyz
'x, y, z'
'-x, y, -z+1/2'
'x+1/2, y+1/2, z'
'-x+1/2, y+1/2, -z+1/2'
'-x, -y, -z'
'x, -y, z-1/2'
'-x+1/2, -y+1/2, -z'
'x+1/2, -y+1/2, z-1/2'

loop_
_atom_site_label
_atom_site_type_symbol
_atom_site_fract_x
_atom_site_fract_y
_atom_site_fract_z
_atom_site_U_iso_or_equiv
_atom_site_adp_type
_atom_site_occupancy
_atom_site_site_symmetry_order
_atom_site_calc_flag
_atom_site_refinement_flags_posn
_atom_site_refinement_flags_adp
_atom_site_refinement_flags_occupancy
_atom_site_disorder_assembly
_atom_site_disorder_group
O1 O 0.7626(2) 0.7114(2) 0.62746(6) 0.1245(9) Uani 1 1 d . . . . .
O3 O 1.1583(3) 0.6992(6) 0.47763(10) 0.285(4) Uani 1 1 d . . . . .
N1 N 0.9273(2) 0.7876(2) 0.62113(7) 0.1090(8) Uani 1 1 d . . . . .
H1 H 0.971838 0.826056 0.631312 0.131 Uiso 1 1 calc R . . . .
N2 N 0.8192(2) 0.81882(19) 0.66831(6) 0.1023(7) Uani 1 1 d . . . . .
H2 H 0.872589 0.855696 0.673969 0.123 Uiso 1 1 calc R . . . .
N3 N 1.0842(3) 0.6554(6) 0.49106(11) 0.194(3) Uani 1 1 d . . . . .
C1 C 0.9601(2) 0.7515(3) 0.58872(8) 0.1090(10) Uani 1 1 d . . . . .
C2 C 0.9143(3) 0.6756(4) 0.57224(10) 0.1269(13) Uani 1 1 d . . . . .
H2A H 0.854674 0.645454 0.582611 0.152 Uiso 1 1 calc R . . . .
C3 C 0.9544(3) 0.6422(4) 0.54038(10) 0.1439(17) Uani 1 1 d . . . . .
H3 H 0.923616 0.589174 0.52997 0.173 Uiso 1 1 calc R . . . .
C4 C 1.0396(3) 0.6884(5) 0.52460(10) 0.1443(18) Uani 1 1 d . . . . .
C5 C 1.0867(3) 0.7661(5) 0.54005(12) 0.149(2) Uani 1 1 d . . . . .
H5 H 1.143467 0.797666 0.52873 0.179 Uiso 1 1 calc R . . . .
C6 C 1.0495(3) 0.7975(4) 0.57261(10) 0.1276(13) Uani 1 1 d . . . . .
H6 H 1.08327 0.848323 0.583595 0.153 Uiso 1 1 calc R . . . .
C7 C 0.8303(3) 0.7677(3) 0.63850(8) 0.1020(8) Uani 1 1 d . . . . .
C8 C 0.7271(3) 0.8164(2) 0.69082(7) 0.0944(7) Uani 1 1 d . . . . .
C9 C 0.6606(3) 0.7383(2) 0.69490(7) 0.0934(7) Uani 1 1 d . . . . .
H9 H 0.674913 0.684291 0.681922 0.112 Uiso 1 1 calc R . . . .
C10 C 0.5726(2) 0.73955(19) 0.71819(7) 0.0897(7) Uani 1 1 d . . . . .
H10 H 0.529758 0.685861 0.720811 0.108 Uiso 1 1 calc R . . . .
C11 C 0.5473(2) 0.8187(2) 0.73752(7) 0.0898(7) Uani 1 1 d . . . . .
C12 C 0.6143(3) 0.8967(2) 0.73344(8) 0.1041(9) Uani 1 1 d . . . . .
H12 H 0.599349 0.950998 0.746163 0.125 Uiso 1 1 calc R . . . .
C13 C 0.7036(3) 0.8951(2) 0.71059(8) 0.1047(9) Uani 1 1 d . . . . .
H13 H 0.74825 0.947888 0.708621 0.126 Uiso 1 1 calc R . . . .
O4 O 1.0963(4) 0.8943(4) 0.64502(11) 0.1928(19) Uani 1 1 d . . . . .
O5 O 0.9842(3) 0.9511(2) 0.68453(10) 0.1552(11) Uani 1 1 d . . . . .
C14 C 1.1748(6) 0.9703(5) 0.6948(2) 0.217(4) Uani 1 1 d . . . . .
H14A H 1.203103 1.027923 0.685291 0.326 Uiso 1 1 calc GR . . . .
H14B H 1.232268 0.923973 0.695209 0.326 Uiso 1 1 calc GR . . . .
H14C H 1.149051 0.981029 0.718308 0.326 Uiso 1 1 calc GR . . . .
C15 C 1.0790(4) 0.9353(3) 0.67175(15) 0.1343(14) Uani 1 1 d . . . . .
N4 N 0.3636(2) 0.67427(19) 0.62091(9) 0.1090(8) Uani 1 1 d . . . . .
C16 C 0.3537(3) 0.7788(2) 0.61322(9) 0.1033(9) Uani 1 1 d . . . . .
H16A H 0.373014 0.789174 0.588794 0.124 Uiso 1 1 calc R . . . .
H16B H 0.277069 0.796854 0.615981 0.124 Uiso 1 1 calc R . . . .
C17 C 0.4231(3) 0.8424(2) 0.63565(11) 0.1153(10) Uani 1 1 d . . . . .
H17A H 0.500105 0.825125 0.633415 0.138 Uiso 1 1 calc R . . . .
H17B H 0.402405 0.835356 0.660134 0.138 Uiso 1 1 calc R . . . .
C18 C 0.4076(4) 0.9436(3) 0.62446(11) 0.1244(11) Uani 1 1 d . . . . .
H18A H 0.329672 0.958972 0.62486 0.149 Uiso 1 1 calc R . . . .
H18B H 0.433399 0.951269 0.600512 0.149 Uiso 1 1 calc R . . . .
C19 C 0.4704(4) 1.0115(3) 0.64867(14) 0.1534(17) Uani 1 1 d . . . . .
H19A H 0.461342 1.074566 0.640246 0.23 Uiso 1 1 calc GR . . . .
H19B H 0.547336 0.995508 0.648775 0.23 Uiso 1 1 calc GR . . . .
H19C H 0.441965 1.006809 0.672135 0.23 Uiso 1 1 calc GR . . . .
C20 C 0.4795(3) 0.6392(3) 0.61279(15) 0.1372(15) Uani 1 1 d . . . . .
H20A H 0.531537 0.674759 0.626937 0.165 Uiso 1 1 calc R . . . .
H20B H 0.484748 0.574053 0.620098 0.165 Uiso 1 1 calc R . . . .
C21 C 0.5140(4) 0.6456(5) 0.57509(17) 0.175(2) Uani 1 1 d . . . . .
H21A H 0.529599 0.710599 0.56929 0.21 Uiso 1 1 calc R . . . .
H21B H 0.454007 0.624509 0.560083 0.21 Uiso 1 1 calc R . . . .
C22 C 0.6147(5) 0.5868(6) 0.5682(2) 0.227(4) Uani 1 1 d D . . . .
H22A H 0.601065 0.523054 0.576073 0.272 Uiso 1 1 calc R . . . .
H22B H 0.676106 0.611442 0.581779 0.272 Uiso 1 1 calc R . . . .
C23 C 0.6459(7) 0.5850(8) 0.5295(2) 0.322(8) Uani 1 1 d D . . . .
H23A H 0.581108 0.594325 0.515333 0.483 Uiso 1 1 calc GR . . . .
H23B H 0.678402 0.525429 0.52389 0.483 Uiso 1 1 calc GR . . . .
H23C H 0.697972 0.634209 0.524836 0.483 Uiso 1 1 calc GR . . . .
C24 C 0.2804(3) 0.6248(3) 0.59733(11) 0.1158(10) Uani 1 1 d . . . . .
H24A H 0.20739 0.646882 0.603499 0.139 Uiso 1 1 calc R . . . .
H24B H 0.29411 0.643797 0.573234 0.139 Uiso 1 1 calc R . . . .
C25 C 0.2798(3) 0.5198(3) 0.59863(16) 0.1481(17) Uani 1 1 d . . . . .
H25A H 0.252415 0.498095 0.621161 0.178 Uiso 1 1 calc R . . . .
H25B H 0.353653 0.495335 0.595339 0.178 Uiso 1 1 calc R . . . .
C26 C 0.2025(4) 0.4865(3) 0.56835(19) 0.168(2) Uani 1 1 d D . . . .
H26A H 0.12763 0.505608 0.573602 0.202 Uiso 1 1 calc R . . . .
H26B H 0.224219 0.517479 0.546722 0.202 Uiso 1 1 calc R . . . .
C27 C 0.2049(6) 0.3830(3) 0.5628(2) 0.217(4) Uani 1 1 d D . . . .
H27A H 0.152121 0.366253 0.544974 0.326 Uiso 1 1 calc GR . . . .
H27B H 0.186682 0.351784 0.584401 0.326 Uiso 1 1 calc GR . . . .
H27C H 0.27724 0.364334 0.555476 0.326 Uiso 1 1 calc GR . . . .
C28 C 0.3448(3) 0.6537(2) 0.65939(11) 0.1187(11) Uani 1 1 d . . . . .
H28A H 0.356881 0.587193 0.663412 0.142 Uiso 1 1 calc R . . . .
H28B H 0.39922 0.687754 0.673131 0.142 Uiso 1 1 calc R . . . .
C29 C 0.2320(3) 0.6790(3) 0.67259(11) 0.1277(12) Uani 1 1 d . . . . .
H29A H 0.178111 0.634385 0.663775 0.153 Uiso 1 1 calc R . . . .
H29B H 0.211663 0.741046 0.664303 0.153 Uiso 1 1 calc R . . . .
C30 C 0.2336(4) 0.6773(3) 0.71227(14) 0.1490(16) Uani 1 1 d D . . . .
H30A H 0.28186 0.726584 0.720921 0.179 Uiso 1 1 calc R . . . .
H30B H 0.262596 0.617595 0.720342 0.179 Uiso 1 1 calc R . . . .
C31 C 0.1189(6) 0.6915(5) 0.72696(18) 0.196(3) Uani 1 1 d D . . . .
H31A H 0.066883 0.655932 0.713301 0.294 Uiso 1 1 calc GR . . . .
H31B H 0.100048 0.756909 0.725906 0.294 Uiso 1 1 calc GR . . . .
H31C H 0.117194 0.670654 0.750969 0.294 Uiso 1 1 calc GR . . . .
O2 O 1.0433(5) 0.5882(6) 0.47766(12) 0.253(4) Uani 1 1 d . . . . .

loop_
_atom_site_aniso_label
_atom_site_aniso_U_11
_atom_site_aniso_U_22
_atom_site_aniso_U_33
_atom_site_aniso_U_23
_atom_site_aniso_U_13
_atom_site_aniso_U_12
O1 0.1149(15) 0.162(2) 0.0974(15) -0.0182(14) 0.0345(12) -0.0319(15)
O3 0.130(2) 0.618(13) 0.108(2) -0.025(4) 0.045(2) -0.057(4)
N1 0.0937(14) 0.141(2) 0.0922(16) 0.0153(14) 0.0199(12) -0.0102(14)
N2 0.1054(15) 0.1176(16) 0.0840(14) 0.0054(12) 0.0213(11) -0.0188(13)
N3 0.101(2) 0.389(10) 0.091(2) -0.002(4) 0.0132(17) 0.022(4)
C1 0.0790(14) 0.158(3) 0.0905(18) 0.0307(19) 0.0206(13) 0.0111(17)
C2 0.104(2) 0.180(4) 0.097(2) -0.001(2) 0.0296(17) -0.003(2)
C3 0.105(2) 0.232(5) 0.095(2) -0.003(3) 0.0289(17) 0.015(3)
C4 0.089(2) 0.257(6) 0.088(2) 0.011(3) 0.0136(16) 0.023(3)
C5 0.0832(18) 0.255(6) 0.109(3) 0.052(3) 0.0267(18) 0.006(3)
C6 0.0868(17) 0.192(4) 0.104(2) 0.038(2) 0.0208(15) -0.001(2)
C7 0.0926(16) 0.127(2) 0.0864(17) 0.0149(16) 0.0175(13) -0.0076(16)
C8 0.1051(17) 0.1048(16) 0.0733(14) 0.0076(12) 0.0128(12) -0.0085(14)
C9 0.1086(17) 0.0945(14) 0.0774(15) 0.0028(12) 0.0234(13) -0.0057(13)
C10 0.1059(17) 0.0889(13) 0.0743(14) 0.0009(11) 0.0167(12) -0.0074(12)
C11 0.1062(17) 0.0955(15) 0.0678(13) 0.0031(11) 0.0115(12) -0.0025(13)
C12 0.130(2) 0.0963(16) 0.0863(17) -0.0065(13) 0.0179(15) -0.0098(16)
C13 0.128(2) 0.0982(16) 0.0880(17) 0.0006(14) 0.0199(15) -0.0225(16)
O4 0.162(3) 0.271(5) 0.146(3) -0.031(3) 0.003(2) -0.067(3)
O5 0.159(3) 0.142(2) 0.165(3) 0.010(2) 0.003(2) -0.030(2)
C14 0.208(6) 0.148(4) 0.295(9) -0.055(5) -0.116(6) 0.013(4)
C15 0.116(3) 0.136(3) 0.151(4) 0.032(3) -0.016(3) -0.023(2)
N4 0.0848(14) 0.1029(15) 0.139(2) 0.0030(15) -0.0108(13) -0.0046(11)
C16 0.0898(16) 0.1027(17) 0.118(2) 0.0090(16) 0.0050(14) -0.0068(14)
C17 0.106(2) 0.1022(18) 0.137(3) 0.0103(19) -0.0069(17) -0.0166(16)
C18 0.129(3) 0.110(2) 0.134(3) 0.015(2) -0.007(2) -0.0202(19)
C19 0.158(4) 0.118(3) 0.184(5) 0.012(3) -0.025(3) -0.034(3)
C20 0.0828(18) 0.122(2) 0.207(5) -0.024(3) -0.016(2) 0.0049(17)
C21 0.108(3) 0.208(5) 0.208(6) -0.042(5) 0.027(3) 0.011(3)
C22 0.127(4) 0.243(7) 0.310(10) -0.123(7) 0.019(5) 0.011(4)
C23 0.180(7) 0.426(18) 0.362(13) -0.223(14) 0.089(8) -0.027(9)
C24 0.0864(16) 0.112(2) 0.149(3) -0.009(2) -0.0123(16) -0.0003(15)
C25 0.104(2) 0.108(2) 0.232(5) -0.017(3) -0.031(3) -0.0018(18)
C26 0.114(3) 0.134(3) 0.258(7) -0.035(4) -0.040(3) -0.010(2)
C27 0.203(7) 0.164(5) 0.285(9) -0.053(6) -0.089(6) 0.024(5)
C28 0.115(2) 0.0983(17) 0.143(3) 0.0149(19) -0.0235(19) -0.0134(17)
C29 0.121(3) 0.127(2) 0.134(3) 0.008(2) -0.008(2) -0.037(2)
C30 0.176(4) 0.126(3) 0.145(4) -0.001(3) -0.005(3) -0.030(3)
C31 0.215(6) 0.203(6) 0.171(5) -0.038(5) 0.061(5) -0.064(5)
O2 0.194(5) 0.441(11) 0.126(3) -0.061(4) 0.049(3) 0.008(6)

loop_
_atom_type_symbol
_atom_type_description
_atom_type_scat_dispersion_real
_atom_type_scat_dispersion_imag
_atom_type_scat_source
C C 0.0181 0.0091 'International Tables Vol C Tables 4.2.6.8 and 6.1.1.4'
H H 0 0 'International Tables Vol C Tables 4.2.6.8 and 6.1.1.4'
N N 0.0311 0.018 'International Tables Vol C Tables 4.2.6.8 and 6.1.1.4'
O O 0.0492 0.0322 'International Tables Vol C Tables 4.2.6.8 and 6.1.1.4'

loop_
_geom_angle_atom_site_label_1
_geom_angle_atom_site_label_2
_geom_angle_atom_site_label_3
_geom_angle
_geom_angle_site_symmetry_1
_geom_angle_site_symmetry_3
_geom_angle_publ_flag
C1 N1 H1 116.8 . . ?
C7 N1 H1 116.8 . . ?
C7 N1 C1 126.4(3) . . ?
C7 N2 H2 117.4 . . ?
C7 N2 C8 125.2(3) . . ?
C8 N2 H2 117.4 . . ?
O3 N3 C4 118.7(7) . . ?
O2 N3 O3 122.9(6) . . ?
O2 N3 C4 118.3(6) . . ?
N1 C1 C6 115.9(4) . . ?
C2 C1 N1 125.4(3) . . ?
C2 C1 C6 118.8(4) . . ?
C1 C2 H2A 119.1 . . ?
C1 C2 C3 121.8(4) . . ?
C3 C2 H2A 119.1 . . ?
C2 C3 H3 120.5 . . ?
C4 C3 C2 119.1(5) . . ?
C4 C3 H3 120.5 . . ?
C3 C4 N3 120.8(6) . . ?
C3 C4 C5 120.9(4) . . ?
C5 C4 N3 118.3(5) . . ?
C4 C5 H5 119.9 . . ?
C4 C5 C6 120.1(4) . . ?
C6 C5 H5 119.9 . . ?
C1 C6 H6 120.3 . . ?
C5 C6 C1 119.3(5) . . ?
C5 C6 H6 120.3 . . ?
O1 C7 N1 122.9(3) . . ?
O1 C7 N2 124.9(3) . . ?
N2 C7 N1 112.2(3) . . ?
C9 C8 N2 123.5(3) . . ?
C13 C8 N2 118.5(3) . . ?
C13 C8 C9 118.1(3) . . ?
C8 C9 H9 119.6 . . ?
C8 C9 C10 120.7(3) . . ?
C10 C9 H9 119.6 . . ?
C9 C10 H10 119.2 . . ?
C11 C10 C9 121.5(2) . . ?
C11 C10 H10 119.2 . . ?
C10 C11 C11 120.80(19) . 2_656 ?
C10 C11 C12 117.6(3) . . ?
C12 C11 C11 121.60(18) . 2_656 ?
C11 C12 H12 119.5 . . ?
C11 C12 C13 121.0(3) . . ?
C13 C12 H12 119.5 . . ?
C8 C13 C12 121.1(3) . . ?
C8 C13 H13 119.4 . . ?
C12 C13 H13 119.4 . . ?
H14A C14 H14B 109.5 . . ?
H14A C14 H14C 109.5 . . ?
H14B C14 H14C 109.5 . . ?
C15 C14 H14A 109.5 . . ?
C15 C14 H14B 109.5 . . ?
C15 C14 H14C 109.5 . . ?
O4 C15 O5 125.2(5) . . ?
O4 C15 C14 120.7(6) . . ?
O5 C15 C14 114.1(6) . . ?
C16 N4 C20 110.7(3) . . ?
C24 N4 C16 106.8(3) . . ?
C24 N4 C20 109.8(3) . . ?
C28 N4 C16 111.3(3) . . ?
C28 N4 C20 106.0(3) . . ?
C28 N4 C24 112.2(3) . . ?
N4 C16 H16A 108.3 . . ?
N4 C16 H16B 108.3 . . ?
H16A C16 H16B 107.4 . . ?
C17 C16 N4 116.0(3) . . ?
C17 C16 H16A 108.3 . . ?
C17 C16 H16B 108.3 . . ?
C16 C17 H17A 109.6 . . ?
C16 C17 H17B 109.6 . . ?
C16 C17 C18 110.3(3) . . ?
H17A C17 H17B 108.1 . . ?
C18 C17 H17A 109.6 . . ?
C18 C17 H17B 109.6 . . ?
C17 C18 H18A 109.3 . . ?
C17 C18 H18B 109.3 . . ?
C17 C18 C19 111.7(4) . . ?
H18A C18 H18B 107.9 . . ?
C19 C18 H18A 109.3 . . ?
C19 C18 H18B 109.3 . . ?
C18 C19 H19A 109.5 . . ?
C18 C19 H19B 109.5 . . ?
C18 C19 H19C 109.5 . . ?
H19A C19 H19B 109.5 . . ?
H19A C19 H19C 109.5 . . ?
H19B C19 H19C 109.5 . . ?
N4 C20 H20A 108.3 . . ?
N4 C20 H20B 108.3 . . ?
H20A C20 H20B 107.4 . . ?
C21 C20 N4 115.8(4) . . ?
C21 C20 H20A 108.3 . . ?
C21 C20 H20B 108.3 . . ?
C20 C21 H21A 109.4 . . ?
C20 C21 H21B 109.4 . . ?
C20 C21 C22 111.3(6) . . ?
H21A C21 H21B 108 . . ?
C22 C21 H21A 109.4 . . ?
C22 C21 H21B 109.4 . . ?
C21 C22 H22A 109.1 . . ?
C21 C22 H22B 109.1 . . ?
C21 C22 C23 112.5(7) . . ?
H22A C22 H22B 107.8 . . ?
C23 C22 H22A 109.1 . . ?
C23 C22 H22B 109.1 . . ?
C22 C23 H23A 109.5 . . ?
C22 C23 H23B 109.5 . . ?
C22 C23 H23C 109.5 . . ?
H23A C23 H23B 109.5 . . ?
H23A C23 H23C 109.5 . . ?
H23B C23 H23C 109.5 . . ?
N4 C24 H24A 108.1 . . ?
N4 C24 H24B 108.1 . . ?
H24A C24 H24B 107.3 . . ?
C25 C24 N4 116.6(3) . . ?
C25 C24 H24A 108.1 . . ?
C25 C24 H24B 108.1 . . ?
C24 C25 H25A 110.4 . . ?
C24 C25 H25B 110.4 . . ?
C24 C25 C26 106.5(4) . . ?
H25A C25 H25B 108.6 . . ?
C26 C25 H25A 110.4 . . ?
C26 C25 H25B 110.4 . . ?
C25 C26 H26A 108.9 . . ?
C25 C26 H26B 108.9 . . ?
H26A C26 H26B 107.7 . . ?
C27 C26 C25 113.2(5) . . ?
C27 C26 H26A 108.9 . . ?
C27 C26 H26B 108.9 . . ?
C26 C27 H27A 109.5 . . ?
C26 C27 H27B 109.5 . . ?
C26 C27 H27C 109.5 . . ?
H27A C27 H27B 109.5 . . ?
H27A C27 H27C 109.5 . . ?
H27B C27 H27C 109.5 . . ?
N4 C28 H28A 108.6 . . ?
N4 C28 H28B 108.6 . . ?
H28A C28 H28B 107.6 . . ?
C29 C28 N4 114.7(3) . . ?
C29 C28 H28A 108.6 . . ?
C29 C28 H28B 108.6 . . ?
C28 C29 H29A 109.9 . . ?
C28 C29 H29B 109.9 . . ?
C28 C29 C30 108.8(4) . . ?
H29A C29 H29B 108.3 . . ?
C30 C29 H29A 109.9 . . ?
C30 C29 H29B 109.9 . . ?
C29 C30 H30A 109.4 . . ?
C29 C30 H30B 109.4 . . ?
C29 C30 C31 111.0(5) . . ?
H30A C30 H30B 108 . . ?
C31 C30 H30A 109.4 . . ?
C31 C30 H30B 109.4 . . ?
C30 C31 H31A 109.5 . . ?
C30 C31 H31B 109.5 . . ?
C30 C31 H31C 109.5 . . ?
H31A C31 H31B 109.5 . . ?
H31A C31 H31C 109.5 . . ?
H31B C31 H31C 109.5 . . ?

loop_
_geom_bond_atom_site_label_1
_geom_bond_atom_site_label_2
_geom_bond_distance
_geom_bond_site_symmetry_2
_geom_bond_publ_flag
O1 C7 1.221(4) . ?
O3 N3 1.208(8) . ?
N1 H1 0.86 . ?
N1 C1 1.395(5) . ?
N1 C7 1.381(4) . ?
N2 H2 0.86 . ?
N2 C7 1.354(4) . ?
N2 C8 1.411(4) . ?
N3 C4 1.465(6) . ?
N3 O2 1.191(9) . ?
C1 C2 1.367(6) . ?
C1 C6 1.408(5) . ?
C2 H2A 0.93 . ?
C2 C3 1.391(5) . ?
C3 H3 0.93 . ?
C3 C4 1.366(7) . ?
C4 C5 1.375(8) . ?
C5 H5 0.93 . ?
C5 C6 1.393(6) . ?
C6 H6 0.93 . ?
C8 C9 1.384(4) . ?
C8 C13 1.379(4) . ?
C9 H9 0.93 . ?
C9 C10 1.390(4) . ?
C10 H10 0.93 . ?
C10 C11 1.381(4) . ?
C11 C11 1.491(5) 2_656 ?
C11 C12 1.386(4) . ?
C12 H12 0.93 . ?
C12 C13 1.392(4) . ?
C13 H13 0.93 . ?
O4 C15 1.192(6) . ?
O5 C15 1.270(6) . ?
C14 H14A 0.96 . ?
C14 H14B 0.96 . ?
C14 H14C 0.96 . ?
C14 C15 1.536(7) . ?
N4 C16 1.521(4) . ?
N4 C20 1.525(5) . ?
N4 C24 1.519(4) . ?
N4 C28 1.510(5) . ?
C16 H16A 0.97 . ?
C16 H16B 0.97 . ?
C16 C17 1.500(5) . ?
C17 H17A 0.97 . ?
C17 H17B 0.97 . ?
C17 C18 1.514(5) . ?
C18 H18A 0.97 . ?
C18 H18B 0.97 . ?
C18 C19 1.535(6) . ?
C19 H19A 0.96 . ?
C19 H19B 0.96 . ?
C19 H19C 0.96 . ?
C20 H20A 0.97 . ?
C20 H20B 0.97 . ?
C20 C21 1.497(8) . ?
C21 H21A 0.97 . ?
C21 H21B 0.97 . ?
C21 C22 1.506(8) . ?
C22 H22A 0.97 . ?
C22 H22B 0.97 . ?
C22 C23 1.520(8) . ?
C23 H23A 0.96 . ?
C23 H23B 0.96 . ?
C23 H23C 0.96 . ?
C24 H24A 0.97 . ?
C24 H24B 0.97 . ?
C24 C25 1.496(6) . ?
C25 H25A 0.97 . ?
C25 H25B 0.97 . ?
C25 C26 1.554(7) . ?
C26 H26A 0.97 . ?
C26 H26B 0.97 . ?
C26 C27 1.489(4) . ?
C27 H27A 0.96 . ?
C27 H27B 0.96 . ?
C27 H27C 0.96 . ?
C28 H28A 0.97 . ?
C28 H28B 0.97 . ?
C28 C29 1.503(6) . ?
C29 H29A 0.97 . ?
C29 H29B 0.97 . ?
C29 C30 1.508(6) . ?
C30 H30A 0.97 . ?
C30 H30B 0.97 . ?
C30 C31 1.514(6) . ?
C31 H31A 0.96 . ?
C31 H31B 0.96 . ?
C31 H31C 0.96 . ?

loop_
_geom_torsion_atom_site_label_1
_geom_torsion_atom_site_label_2
_geom_torsion_atom_site_label_3
_geom_torsion_atom_site_label_4
_geom_torsion
_geom_torsion_site_symmetry_1
_geom_torsion_site_symmetry_2
_geom_torsion_site_symmetry_3
_geom_torsion_site_symmetry_4
_geom_torsion_publ_flag
O3 N3 C4 C3 178.7(6) . . . . ?
O3 N3 C4 C5 -2.3(8) . . . . ?
N1 C1 C2 C3 -177.9(4) . . . . ?
N1 C1 C6 C5 -179.5(3) . . . . ?
N2 C8 C9 C10 178.4(3) . . . . ?
N2 C8 C13 C12 -179.6(3) . . . . ?
N3 C4 C5 C6 -177.5(4) . . . . ?
C1 N1 C7 O1 3.1(6) . . . . ?
C1 N1 C7 N2 -175.8(3) . . . . ?
C1 C2 C3 C4 -2.1(7) . . . . ?
C2 C1 C6 C5 1.7(6) . . . . ?
C2 C3 C4 N3 180.0(4) . . . . ?
C2 C3 C4 C5 0.9(7) . . . . ?
C3 C4 C5 C6 1.5(8) . . . . ?
C4 C5 C6 C1 -2.8(7) . . . . ?
C6 C1 C2 C3 0.8(6) . . . . ?
C7 N1 C1 C2 -15.1(6) . . . . ?
C7 N1 C1 C6 166.1(3) . . . . ?
C7 N2 C8 C9 29.0(5) . . . . ?
C7 N2 C8 C13 -152.9(3) . . . . ?
C8 N2 C7 O1 -1.3(6) . . . . ?
C8 N2 C7 N1 177.5(3) . . . . ?
C8 C9 C10 C11 1.1(5) . . . . ?
C9 C8 C13 C12 -1.4(5) . . . . ?
C9 C10 C11 C11 -179.8(3) . . . 2_656 ?
C9 C10 C11 C12 -1.3(5) . . . . ?
C10 C11 C12 C13 0.2(5) . . . . ?
C11 C11 C12 C13 178.6(3) 2_656 . . . ?
C11 C12 C13 C8 1.2(6) . . . . ?
C13 C8 C9 C10 0.2(5) . . . . ?
N4 C16 C17 C18 178.4(3) . . . . ?
N4 C20 C21 C22 -164.7(4) . . . . ?
N4 C24 C25 C26 -171.1(4) . . . . ?
N4 C28 C29 C30 -166.3(3) . . . . ?
C16 N4 C20 C21 -63.5(5) . . . . ?
C16 N4 C24 C25 176.4(4) . . . . ?
C16 N4 C28 C29 62.2(4) . . . . ?
C16 C17 C18 C19 175.6(4) . . . . ?
C20 N4 C16 C17 -64.8(4) . . . . ?
C20 N4 C24 C25 56.2(5) . . . . ?
C20 N4 C28 C29 -177.3(3) . . . . ?
C20 C21 C22 C23 175.0(6) . . . . ?
C24 N4 C16 C17 175.7(3) . . . . ?
C24 N4 C20 C21 54.2(5) . . . . ?
C24 N4 C28 C29 -57.4(4) . . . . ?
C24 C25 C26 C27 172.0(6) . . . . ?
C28 N4 C16 C17 52.9(4) . . . . ?
C28 N4 C20 C21 175.6(4) . . . . ?
C28 N4 C24 C25 -61.4(4) . . . . ?
C28 C29 C30 C31 -173.6(4) . . . . ?
O2 N3 C4 C3 1.1(9) . . . . ?
O2 N3 C4 C5 -179.9(6) . . . . ?

loop_
_smtbx_masks_void_nr
_smtbx_masks_void_average_x
_smtbx_masks_void_average_y
_smtbx_masks_void_average_z
_smtbx_masks_void_volume
_smtbx_masks_void_count_electrons
_smtbx_masks_void_content
1 0.000 -0.042 0.250 7.1 4.4 ?
2 0.000 0.042 0.750 7.1 4.4 ?
3 0.500 0.458 0.250 7.1 4.4 ?
4 0.500 0.542 0.750 7.1 4.4 ?
